data_7040427
loop_
_publ_author_name
'Borup, Mette Andersen'
'Blichfeld, Anders Bank'
'Madsen, Solveig R\/ogild'
'Iversen, Bo Brummerstedt'

_publ_section_title
;
 High-pressure single crystal X-ray diffraction study of thermoelectric
 ZnSb and \b-Zn4Sb3.
;
_journal_issue 38
_journal_name_full 'Dalton transactions (Cambridge, England : 2003)'
_journal_page_first 15097
_journal_page_last 15103
_journal_paper_doi 10.1039/c6dt02323a
_journal_volume 45
_journal_year 2016
_chemical_formula_moiety 'Sb30 Zn38.45'
_chemical_formula_sum 'Sb30 Zn38.45'
_chemical_formula_weight 6165.98
_chemical_name_systematic 'Zinc antimonide'
_space_group_crystal_system trigonal
_space_group_IT_number 167
_space_group_name_Hall '-R 3 2"c'
_space_group_name_H-M_alt 'R -3 c'
_symmetry_space_group_name_Hall '-R 3 2"c'
_symmetry_space_group_name_H-M 'R -3 c :H'
_audit_creation_date 2016-05-16
_audit_creation_method
;
Olex2 1.2
(compiled 2016.02.19 svn.r3266 for OlexSys, GUI svn.r5155)
;
_audit_update_record
;
2016-07-11 deposited with the CCDC.
2016-08-22 downloaded from the CCDC.
;
_cell_angle_alpha 90
_cell_angle_beta 90
_cell_angle_gamma 120
_cell_formula_units_Z 1
_cell_length_a 12.0830(15)
_cell_length_b 12.0830(15)
_cell_length_c 12.3094(15)
_cell_measurement_pressure 1840000(30000)
_cell_measurement_reflns_used 433
_cell_measurement_temperature 296(2)
_cell_measurement_theta_max 20.28
_cell_measurement_theta_min 4.61
_cell_volume 1556.4(3)
_computing_cell_refinement 'SAINT v8.34A (Bruker, 2013)'
_computing_data_reduction 'SAINT v8.34A (Bruker, 2013)'
_computing_molecular_graphics 'Olex2 (Dolomanov et al., 2009)'
_computing_publication_material 'Olex2 (Dolomanov et al., 2009)'
_computing_structure_refinement 'ShelXL (Sheldrick, 2015)'
_diffrn_ambient_temperature 296.15
_diffrn_measured_fraction_theta_full 0.943
_diffrn_measured_fraction_theta_max 0.922
_diffrn_measurement_device_type 'Bruker APEX-II CCD'
_diffrn_measurement_method '\f and \w scans'
_diffrn_radiation_type AgK\a
_diffrn_radiation_wavelength 0.56086
_diffrn_reflns_av_R_equivalents 0.1455
_diffrn_reflns_av_unetI/netI 0.1103
_diffrn_reflns_Laue_measured_fraction_full 0.943
_diffrn_reflns_Laue_measured_fraction_max 0.922
_diffrn_reflns_limit_h_max 14
_diffrn_reflns_limit_h_min -15
_diffrn_reflns_limit_k_max 12
_diffrn_reflns_limit_k_min -13
_diffrn_reflns_limit_l_max 14
_diffrn_reflns_limit_l_min -15
_diffrn_reflns_number 1517
_diffrn_reflns_point_group_measured_fraction_full 0.943
_diffrn_reflns_point_group_measured_fraction_max 0.922
_diffrn_reflns_theta_full 19.665
_diffrn_reflns_theta_max 20.523
_diffrn_reflns_theta_min 2.660
_diffrn_standards_number 0
_exptl_absorpt_coefficient_mu 14.331
_exptl_absorpt_correction_T_max 0.7445
_exptl_absorpt_correction_T_min 0.3286
_exptl_absorpt_correction_type multi-scan
_exptl_absorpt_process_details
;
SADABS-2012/1 (Bruker,2012) was used for absorption correction.
wR2(int) was 0.1589 before and 0.0841 after correction.
The Ratio of minimum to maximum transmission is 0.4414.
The \l/2 correction factor is 0.0015.
;
_exptl_crystal_colour 'metallic grayish gray'
_exptl_crystal_colour_lustre metallic
_exptl_crystal_colour_modifier grayish
_exptl_crystal_colour_primary gray
_exptl_crystal_density_diffrn 6.579
_exptl_crystal_description irregular
_exptl_crystal_F_000 2684
_exptl_crystal_size_max 0.06
_exptl_crystal_size_mid 0.03
_exptl_crystal_size_min 0.015
_refine_diff_density_max 3.939
_refine_diff_density_min -4.627
_refine_diff_density_rms 1.113
_refine_ls_extinction_method none
_refine_ls_goodness_of_fit_ref 1.001
_refine_ls_hydrogen_treatment undef
_refine_ls_matrix_type full
_refine_ls_number_parameters 32
_refine_ls_number_reflns 331
_refine_ls_number_restraints 1
_refine_ls_restrained_S_all 0.999
_refine_ls_R_factor_all 0.1160
_refine_ls_R_factor_gt 0.0771
_refine_ls_shift/su_max 0.000
_refine_ls_shift/su_mean 0.000
_refine_ls_structure_factor_coef Fsqd
_refine_ls_weighting_details 'w=1/[\s^2^(Fo^2^)+(0.1633P)^2^] where P=(Fo^2^+2Fc^2^)/3'
_refine_ls_weighting_scheme calc
_refine_ls_wR_factor_gt 0.1963
_refine_ls_wR_factor_ref 0.2380
_reflns_Friedel_coverage 0.000
_reflns_number_gt 223
_reflns_number_total 331
_reflns_threshold_expression 'I > 2\s(I)'
_cod_data_source_file c6dt02323a2.cif
_cod_data_source_block Zn4Sb3_SiO_P5
_cod_depositor_comments
;Adding full bibliography for 7040405--7040434.cif.

 Adding full bibliography for 7040405--7040434.cif.
;
_cod_original_cell_volume 1556.4(4)
_cod_database_code 7040427
_shelx_space_group_comment
;
The symmetry employed for this shelxl refinement is uniquely defined
by the following loop, which should always be used as a source of
symmetry information in preference to the above space-group names.
They are only intended as comments.
;
_olex2_refinement_description
;
1. Uiso/Uaniso restraints and constraints
Uiso(Zn2) = Uiso(Zn3) = Uiso(Zn4)
2. Others
 1*[Sof(Zn1)]+1*[Sof(Zn2)]+1*[Sof(Zn3)]+1*[Sof(Zn4)]=1.068 with esd of 0.002
;

loop_
_space_group_symop_operation_xyz
'x, y, z'
'-y, x-y, z'
'-x+y, -x, z'
'y, x, -z+1/2'
'x-y, -y, -z+1/2'
'-x, -x+y, -z+1/2'
'x+2/3, y+1/3, z+1/3'
'-y+2/3, x-y+1/3, z+1/3'
'-x+y+2/3, -x+1/3, z+1/3'
'y+2/3, x+1/3, -z+5/6'
'x-y+2/3, -y+1/3, -z+5/6'
'-x+2/3, -x+y+1/3, -z+5/6'
'x+1/3, y+2/3, z+2/3'
'-y+1/3, x-y+2/3, z+2/3'
'-x+y+1/3, -x+2/3, z+2/3'
'y+1/3, x+2/3, -z+7/6'
'x-y+1/3, -y+2/3, -z+7/6'
'-x+1/3, -x+y+2/3, -z+7/6'
'-x, -y, -z'
'y, -x+y, -z'
'x-y, x, -z'
'-y, -x, z-1/2'
'-x+y, y, z-1/2'
'x, x-y, z-1/2'
'-x+2/3, -y+1/3, -z+1/3'
'y+2/3, -x+y+1/3, -z+1/3'
'x-y+2/3, x+1/3, -z+1/3'
'-y+2/3, -x+1/3, z-1/6'
'-x+y+2/3, y+1/3, z-1/6'
'x+2/3, x-y+1/3, z-1/6'
'-x+1/3, -y+2/3, -z+2/3'
'y+1/3, -x+y+2/3, -z+2/3'
'x-y+1/3, x+2/3, -z+2/3'
'-y+1/3, -x+2/3, z+1/6'
'-x+y+1/3, y+2/3, z+1/6'
'x+1/3, x-y+2/3, z+1/6'

loop_
_atom_site_label
_atom_site_type_symbol
_atom_site_fract_x
_atom_site_fract_y
_atom_site_fract_z
_atom_site_U_iso_or_equiv
_atom_site_adp_type
_atom_site_occupancy
_atom_site_site_symmetry_order
_atom_site_calc_flag
_atom_site_refinement_flags_posn
_atom_site_refinement_flags_adp
_atom_site_refinement_flags_occupancy
_atom_site_disorder_assembly
_atom_site_disorder_group
Sb1 Sb 0.6427(3) 0.0000 0.2500 0.0147(10) Uani 1 2 d S T P . .
Sb2 Sb 0.6667 0.3333 0.1972(2) 0.0151(12) Uani 1 3 d S T P . .
Zn1 Zn 0.8320(4) 0.2547(4) 0.2361(3) 0.0208(14) Uani 0.905(12) 1 d . . . A 1
Zn2 Zn 0.74(2) 0.22(2) 0.291(16) 0.043(14) Uiso 0.022(9) 1 d . . . A 2
Zn3 Zn 0.894(7) 0.386(7) 0.244(5) 0.043(14) Uiso 0.077(11) 1 d . . . A 2
Zn4 Zn 0.772(8) 0.211(8) 0.091(5) 0.043(14) Uiso 0.063(6) 1 d . . . A 2

loop_
_atom_site_aniso_label
_atom_site_aniso_U_11
_atom_site_aniso_U_22
_atom_site_aniso_U_33
_atom_site_aniso_U_23
_atom_site_aniso_U_13
_atom_site_aniso_U_12
Sb1 0.0175(15) 0.0126(18) 0.0126(14) 0.0004(9) 0.0002(5) 0.0063(9)
Sb2 0.0175(16) 0.0175(16) 0.0102(15) 0.000 0.000 0.0088(8)
Zn1 0.017(3) 0.022(3) 0.025(2) -0.0033(17) -0.0019(15) 0.010(2)

loop_
_atom_type_symbol
_atom_type_description
_atom_type_scat_dispersion_real
_atom_type_scat_dispersion_imag
_atom_type_scat_source
Sb Sb -1.0547 1.0104 'International Tables Vol C Tables 4.2.6.8 and 6.1.1.4'
Zn Zn 0.3242 0.9375 'International Tables Vol C Tables 4.2.6.8 and 6.1.1.4'

loop_
_geom_angle_atom_site_label_1
_geom_angle_atom_site_label_2
_geom_angle_atom_site_label_3
_geom_angle
_geom_angle_site_symmetry_1
_geom_angle_site_symmetry_3
Zn1 Sb1 Zn1 127.1(2) 30_445 32
Zn1 Sb1 Zn1 139.17(7) 30_445 35_645
Zn1 Sb1 Zn1 139.17(7) 32 25_655
Zn1 Sb1 Zn1 80.75(14) 32 35_645
Zn1 Sb1 Zn1 80.74(14) 30_445 25_655
Zn1 Sb1 Zn1 96.12(19) 25_655 35_645
Zn2 Sb1 Zn2 171(10) 5 .
Zn2 Sb1 Zn3 40(5) 5 30_445
Zn2 Sb1 Zn3 140(5) 5 32
Zn2 Sb1 Zn3 62(6) . 3_665
Zn2 Sb1 Zn3 140(5) . 30_445
Zn2 Sb1 Zn3 62(6) 5 4_545
Zn2 Sb1 Zn3 40(5) . 32
Zn2 Sb1 Zn3 109(6) . 4_545
Zn2 Sb1 Zn3 109(6) 5 3_665
Zn2 Sb1 Zn4 66(6) . 25_655
Zn2 Sb1 Zn4 122(6) 5 25_655
Zn2 Sb1 Zn4 66(6) 5 35_645
Zn2 Sb1 Zn4 122(6) . 35_645
Zn3 Sb1 Zn3 102.6(18) 30_445 3_665
Zn3 Sb1 Zn3 49(3) 3_665 4_545
Zn3 Sb1 Zn3 76(3) 30_445 4_545
Zn3 Sb1 Zn3 76(3) 32 3_665
Zn3 Sb1 Zn3 179(3) 30_445 32
Zn3 Sb1 Zn3 102.6(18) 32 4_545
Zn4 Sb1 Zn3 106(2) 35_645 32
Zn4 Sb1 Zn3 75(2) 25_655 32
Zn4 Sb1 Zn3 127(2) 25_655 3_665
Zn4 Sb1 Zn3 75(2) 35_645 30_445
Zn4 Sb1 Zn3 106(2) 25_655 30_445
Zn4 Sb1 Zn3 175(2) 25_655 4_545
Zn4 Sb1 Zn3 127(2) 35_645 4_545
Zn4 Sb1 Zn3 175(2) 35_645 3_665
Zn4 Sb1 Zn4 58(3) 25_655 35_645
Zn1 Sb2 Zn1 116.81(6) 3_665 2_655
Zn1 Sb2 Zn1 116.81(6) . 3_665
Zn1 Sb2 Zn1 116.81(6) . 2_655
Zn2 Sb2 Zn2 96(7) . 3_665
Zn2 Sb2 Zn2 96(7) 2_655 3_665
Zn2 Sb2 Zn2 96(7) . 2_655
Zn2 Sb2 Zn3 67(6) . 3_665
Zn2 Sb2 Zn3 49(6) 2_655 2_655
Zn2 Sb2 Zn3 49(6) . .
Zn2 Sb2 Zn3 135(5) 2_655 3_665
Zn2 Sb2 Zn3 67(6) 3_665 2_655
Zn2 Sb2 Zn3 49(6) 3_665 3_665
Zn2 Sb2 Zn3 135(5) 3_665 .
Zn2 Sb2 Zn3 135(5) . 2_655
Zn2 Sb2 Zn3 67(6) 2_655 .
Zn2 Sb2 Zn4 125(6) 2_655 .
Zn2 Sb2 Zn4 125(6) 3_665 2_655
Zn2 Sb2 Zn4 60(6) 3_665 3_665
Zn2 Sb2 Zn4 132(7) 2_655 3_665
Zn2 Sb2 Zn4 125(6) . 3_665
Zn2 Sb2 Zn4 132(7) . 2_655
Zn2 Sb2 Zn4 60(6) 2_655 2_655
Zn2 Sb2 Zn4 60(6) . .
Zn2 Sb2 Zn4 132(7) 3_665 .
Zn3 Sb2 Zn3 115.1(10) . 2_655
Zn3 Sb2 Zn3 115.1(10) 3_665 2_655
Zn3 Sb2 Zn3 115.1(10) . 3_665
Zn3 Sb2 Zn4 159(2) 2_655 .
Zn3 Sb2 Zn4 60(2) 3_665 3_665
Zn3 Sb2 Zn4 83(2) 3_665 .
Zn3 Sb2 Zn4 60(2) . .
Zn3 Sb2 Zn4 83(2) . 2_655
Zn3 Sb2 Zn4 159(2) . 3_665
Zn3 Sb2 Zn4 159(2) 3_665 2_655
Zn3 Sb2 Zn4 60(2) 2_655 2_655
Zn3 Sb2 Zn4 83(2) 2_655 3_665
Zn4 Sb2 Zn4 98.8(19) . 3_665
Zn4 Sb2 Zn4 98.8(19) 2_655 3_665
Zn4 Sb2 Zn4 98.8(19) . 2_655
Sb1 Zn1 Sb1 107.13(14) 33_545 .
Sb1 Zn1 Sb1 120.60(15) 25_655 .
Sb1 Zn1 Sb1 98.57(13) 33_545 25_655
Sb1 Zn1 Zn1 116.6(2) 33_545 25_655
Sb2 Zn1 Sb1 114.07(17) . 25_655
Sb2 Zn1 Sb1 124.87(16) . 33_545
Sb2 Zn1 Sb1 93.31(14) . .
Sb2 Zn1 Zn1 118.0(2) . 25_655
Zn1 Zn1 Sb1 60.55(14) 25_655 25_655
Zn1 Zn1 Sb1 60.05(17) 25_655 .
Sb1 Zn2 Sb1 110(8) . 33_545
Sb1 Zn2 Sb2 126(9) . 31_655
Sb1 Zn2 Zn3 59(5) . 35_645
Sb1 Zn2 Zn3 53(4) 33_545 35_645
Sb1 Zn2 Zn3 64(6) . 3_665
Sb1 Zn2 Zn4 74(6) . .
Sb1 Zn2 Zn4 61(5) . 25_655
Sb2 Zn2 Sb1 131(10) . 33_545
Sb2 Zn2 Sb1 85(6) 31_655 33_545
Sb2 Zn2 Sb1 116(9) . .
Sb2 Zn2 Sb2 80(7) . 31_655
Sb2 Zn2 Zn3 62(6) . 3_665
Sb2 Zn2 Zn3 175(10) . 35_645
Sb2 Zn2 Zn3 103(6) 31_655 35_645
Sb2 Zn2 Zn4 134(9) . 25_655
Sb2 Zn2 Zn4 69(6) . .
Zn2 Zn2 Sb1 53(9) 33_545 33_545
Zn2 Zn2 Sb1 120(10) 32 33_545
Zn2 Zn2 Sb1 80(10) 32 .
Zn2 Zn2 Sb1 161(10) 33_545 .
Zn2 Zn2 Sb2 82(5) 32 .
Zn2 Zn2 Sb2 50(6) 32 31_655
Zn2 Zn2 Sb2 50(6) 33_545 31_655
Zn2 Zn2 Sb2 82(5) 33_545 .
Zn2 Zn2 Zn2 99(10) 32 33_545
Zn2 Zn2 Zn3 41(6) 32 3_665
Zn2 Zn2 Zn3 97(10) 32 35_645
Zn2 Zn2 Zn3 127(7) 33_545 3_665
Zn2 Zn2 Zn3 102(10) 33_545 35_645
Zn2 Zn2 Zn4 110(10) 33_545 25_655
Zn2 Zn2 Zn4 127(10) 32 .
Zn2 Zn2 Zn4 119(10) 33_545 .
Zn2 Zn2 Zn4 134(10) 32 25_655
Zn3 Zn2 Sb1 137(10) . .
Zn3 Zn2 Sb1 65(7) 32 33_545
Zn3 Zn2 Sb1 63(7) . 33_545
Zn3 Zn2 Sb1 79(9) 32 .
Zn3 Zn2 Sb1 160(9) 3_665 33_545
Zn3 Zn2 Sb2 74(7) . .
Zn3 Zn2 Sb2 60(7) 32 31_655
Zn3 Zn2 Sb2 97(9) . 31_655
Zn3 Zn2 Sb2 137(10) 32 .
Zn3 Zn2 Sb2 84(7) 3_665 31_655
Zn3 Zn2 Zn2 84(10) 32 33_545
Zn3 Zn2 Zn2 142(9) . 32
Zn3 Zn2 Zn2 60(10) 32 32
Zn3 Zn2 Zn2 49(7) . 33_545
Zn3 Zn2 Zn3 96(10) 32 3_665
Zn3 Zn2 Zn3 109(9) . 35_645
Zn3 Zn2 Zn3 114(8) 3_665 35_645
Zn3 Zn2 Zn3 45(6) 32 35_645
Zn3 Zn2 Zn3 124(10) 32 .
Zn3 Zn2 Zn3 135(10) . 3_665
Zn3 Zn2 Zn4 82(9) . 25_655
Zn3 Zn2 Zn4 150(10) 32 .
Zn3 Zn2 Zn4 71(7) . .
Zn3 Zn2 Zn4 89(9) 32 25_655
Zn3 Zn2 Zn4 123(9) 3_665 25_655
Zn4 Zn2 Sb1 61(5) 25_655 33_545
Zn4 Zn2 Sb1 113(9) . 33_545
Zn4 Zn2 Sb2 149(9) . 31_655
Zn4 Zn2 Sb2 142(8) 25_655 31_655
Zn4 Zn2 Zn3 85(7) . 3_665
Zn4 Zn2 Zn3 108(8) . 35_645
Zn4 Zn2 Zn3 44(4) 25_655 35_645
Zn4 Zn2 Zn4 67(6) . 25_655
Sb1 Zn3 Sb1 98(2) 33_545 25_655
Sb1 Zn3 Sb1 106(2) 2_655 25_655
Sb1 Zn3 Sb1 109(2) 33_545 2_655
Sb1 Zn3 Zn2 48(5) 25_655 29_655
Sb1 Zn3 Zn2 60(5) 2_655 29_655
Sb1 Zn3 Zn2 101(5) 33_545 29_655
Sb2 Zn3 Sb1 116(2) . 25_655
Sb2 Zn3 Sb1 129(3) . 33_545
Sb2 Zn3 Sb1 97(2) . 2_655
Sb2 Zn3 Zn2 131(5) . 29_655
Sb2 Zn3 Zn2 51(5) . 2_655
Sb2 Zn3 Zn4 63(2) . .
Zn2 Zn3 Sb1 79(8) 33_545 2_655
Zn2 Zn3 Sb1 158(8) 33_545 25_655
Zn2 Zn3 Sb1 145(5) 2_655 25_655
Zn2 Zn3 Sb1 76(7) . 33_545
Zn2 Zn3 Sb1 115(5) 2_655 33_545
Zn2 Zn3 Sb1 53(5) 2_655 2_655
Zn2 Zn3 Sb1 61(8) 33_545 33_545
Zn2 Zn3 Sb1 142(8) . 2_655
Zn2 Zn3 Sb1 110(7) . 25_655
Zn2 Zn3 Sb2 58(7) . .
Zn2 Zn3 Sb2 83(8) 33_545 .
Zn2 Zn3 Zn2 111(6) 2_655 29_655
Zn2 Zn3 Zn2 90(10) . 2_655
Zn2 Zn3 Zn2 157(10) . 29_655
Zn2 Zn3 Zn2 55(10) 33_545 2_655
Zn2 Zn3 Zn2 128(9) 33_545 29_655
Zn2 Zn3 Zn2 71(10) 33_545 .
Zn2 Zn3 Zn3 142(7) . 6_765
Zn2 Zn3 Zn3 101(8) 33_545 6_765
Zn2 Zn3 Zn4 63(7) . .
Zn2 Zn3 Zn4 118(7) . 17_554
Zn2 Zn3 Zn4 132(9) 33_545 .
Zn2 Zn3 Zn4 138(9) 33_545 17_554
Zn2 Zn3 Zn4 112(6) 2_655 .
Zn3 Zn3 Sb1 65.6(15) 6_765 2_655
Zn3 Zn3 Sb1 68(2) 6_765 33_545
Zn3 Zn3 Sb1 64(2) 6_765 25_655
Zn3 Zn3 Sb2 161(3) 6_765 .
Zn3 Zn3 Zn2 116(5) 6_765 2_655
Zn3 Zn3 Zn2 34(4) 6_765 29_655
Zn3 Zn3 Zn4 94(4) 6_765 17_554
Zn3 Zn3 Zn4 122(4) 6_765 .
Zn4 Zn3 Sb1 134(3) . 2_655
Zn4 Zn3 Sb1 58(2) . 25_655
Zn4 Zn3 Sb1 116(3) . 33_545
Zn4 Zn3 Sb1 158(4) 17_554 33_545
Zn4 Zn3 Sb1 71(3) 17_554 2_655
Zn4 Zn3 Sb1 62(2) 17_554 25_655
Zn4 Zn3 Sb2 72(3) 17_554 .
Zn4 Zn3 Zn2 83(5) 17_554 2_655
Zn4 Zn3 Zn2 100(5) . 29_655
Zn4 Zn3 Zn2 60(5) 17_554 29_655
Zn4 Zn3 Zn4 63(4) 17_554 .
Sb1 Zn4 Sb1 105(2) 25_655 15_654
Sb1 Zn4 Sb1 118(3) 25_655 .
Sb1 Zn4 Sb1 90(2) 15_654 .
Sb1 Zn4 Sb2 116(3) 25_655 .
Sb1 Zn4 Sb2 113(3) 25_655 16_544
Sb1 Zn4 Zn2 53(5) 25_655 25_655
Sb1 Zn4 Zn3 63(2) 25_655 .
Sb1 Zn4 Zn4 64(3) 25_655 25_655
Sb2 Zn4 Sb1 87.2(19) 16_544 15_654
Sb2 Zn4 Sb1 135(3) . 15_654
Sb2 Zn4 Sb1 128(3) 16_544 .
Sb2 Zn4 Sb1 88(2) . .
Sb2 Zn4 Sb2 60.9(16) . 16_544
Sb2 Zn4 Zn2 161(5) . 25_655
Sb2 Zn4 Zn4 111(3) . 25_655
Sb2 Zn4 Zn4 170(5) 16_544 25_655
Zn2 Zn4 Sb1 51(6) . .
Zn2 Zn4 Sb1 62(5) 25_655 15_654
Zn2 Zn4 Sb1 100(6) . 25_655
Zn2 Zn4 Sb1 87(5) 25_655 .
Zn2 Zn4 Sb1 140(6) . 15_654
Zn2 Zn4 Sb2 112(6) . 16_544
Zn2 Zn4 Sb2 51(5) . .
Zn2 Zn4 Sb2 134(5) 25_655 16_544
Zn2 Zn4 Zn2 113(6) . 25_655
Zn2 Zn4 Zn3 46(6) . .
Zn2 Zn4 Zn4 53(5) 25_655 25_655
Zn2 Zn4 Zn4 91(6) . 17_554
Zn2 Zn4 Zn4 61(6) . 25_655
Zn3 Zn4 Sb1 69(3) 17_554 25_655
Zn3 Zn4 Sb1 151(4) 17_554 .
Zn3 Zn4 Sb1 168(4) . 15_654
Zn3 Zn4 Sb1 93(3) . .
Zn3 Zn4 Sb1 62(2) 17_554 15_654
Zn3 Zn4 Sb2 100(3) . 16_544
Zn3 Zn4 Sb2 59(3) 17_554 16_544
Zn3 Zn4 Sb2 115(4) 17_554 .
Zn3 Zn4 Sb2 57(2) . .
Zn3 Zn4 Zn2 76(5) 17_554 25_655
Zn3 Zn4 Zn2 106(6) . 25_655
Zn3 Zn4 Zn2 158(7) 17_554 .
Zn3 Zn4 Zn3 114(4) 17_554 .
Zn3 Zn4 Zn4 125(5) 17_554 25_655
Zn3 Zn4 Zn4 70(3) . 25_655
Zn3 Zn4 Zn4 67(4) 17_554 17_554
Zn4 Zn4 Sb1 142(4) 17_554 .
Zn4 Zn4 Sb1 103(4) 25_655 15_654
Zn4 Zn4 Sb1 67(3) 18_654 .
Zn4 Zn4 Sb1 69(3) 18_654 15_654
Zn4 Zn4 Sb1 60.9(17) 17_554 25_655
Zn4 Zn4 Sb1 128(4) 17_554 15_654
Zn4 Zn4 Sb1 54(3) 25_655 .
Zn4 Zn4 Sb1 173(5) 18_654 25_655
Zn4 Zn4 Sb2 64(2) 17_554 .
Zn4 Zn4 Sb2 69(2) 18_654 .
Zn4 Zn4 Sb2 60(2) 17_554 16_544
Zn4 Zn4 Sb2 64(2) 18_654 16_544
Zn4 Zn4 Zn2 87(7) 18_654 .
Zn4 Zn4 Zn2 125(5) 18_654 25_655
Zn4 Zn4 Zn2 111(5) 17_554 25_655
Zn4 Zn4 Zn3 123(4) 18_654 .
Zn4 Zn4 Zn3 51(3) 17_554 .
Zn4 Zn4 Zn3 104(5) 18_654 17_554
Zn4 Zn4 Zn4 111(4) 17_554 25_655
Zn4 Zn4 Zn4 120(5) 18_654 25_655
Zn4 Zn4 Zn4 119.4(9) 18_654 17_554

loop_
_geom_bond_atom_site_label_1
_geom_bond_atom_site_label_2
_geom_bond_distance
_geom_bond_site_symmetry_2
Sb1 Zn1 2.694(4) 30_445
Sb1 Zn1 2.760(4) 35_645
Sb1 Zn1 2.760(4) 25_655
Sb1 Zn1 2.694(4) 32
Sb1 Zn2 2.4(2) 5
Sb1 Zn2 2.4(2) .
Sb1 Zn3 2.70(7) 4_545
Sb1 Zn3 2.70(6) 32
Sb1 Zn3 2.70(6) 30_445
Sb1 Zn3 2.70(7) 3_665
Sb1 Zn4 2.64(8) 35_645
Sb1 Zn4 2.64(8) 25_655
Sb2 Zn1 2.650(4) 2_655
Sb2 Zn1 2.650(4) .
Sb2 Zn1 2.650(4) 3_665
Sb2 Zn2 2.2(2) 2_655
Sb2 Zn2 2.2(2) 3_665
Sb2 Zn2 2.2(2) .
Sb2 Zn3 2.55(7) .
Sb2 Zn3 2.55(7) 3_665
Sb2 Zn3 2.55(7) 2_655
Sb2 Zn4 2.72(7) 2_655
Sb2 Zn4 2.72(7) 3_665
Sb2 Zn4 2.72(7) .
Zn1 Sb1 2.694(4) 33_545
Zn1 Sb1 2.760(4) 25_655
Zn1 Zn1 2.742(8) 25_655
Zn2 Sb1 2.9(2) 33_545
Zn2 Sb2 2.9(2) 31_655
Zn2 Zn2 2.2(3) 32
Zn2 Zn2 2.2(3) 33_545
Zn2 Zn3 1.8(2) 32
Zn2 Zn3 2.7(3) 3_665
Zn2 Zn3 2.0(2) .
Zn2 Zn3 3.1(2) 35_645
Zn2 Zn4 2.5(2) .
Zn2 Zn4 2.8(2) 25_655
Zn3 Sb1 2.79(6) 25_655
Zn3 Sb1 2.70(7) 2_655
Zn3 Sb1 2.70(6) 33_545
Zn3 Zn2 3.1(2) 29_655
Zn3 Zn2 1.8(2) 33_545
Zn3 Zn2 2.7(3) 2_655
Zn3 Zn3 2.23(14) 6_765
Zn3 Zn4 2.66(10) .
Zn3 Zn4 2.23(9) 17_554
Zn4 Sb1 2.91(7) 15_654
Zn4 Sb1 2.64(8) 25_655
Zn4 Sb2 2.81(7) 16_544
Zn4 Zn2 2.8(2) 25_655
Zn4 Zn3 2.23(9) 17_554
Zn4 Zn4 2.91(14) 25_655
Zn4 Zn4 2.20(16) 18_654
Zn4 Zn4 2.57(17) 17_554
